data_7048621
loop_
_publ_author_name
'Li, Feng-Cai'
'Li, Xi-Li'
'Tan, Li-Kun'
'Wang, Jin-Tang'
'Yao, Wei-Zhong'

_publ_section_title
;
 Evans-Showell-type polyoxometalate-based metal-organic complexes with
 novel 3D structures constructed from flexible bis-pyrazine-bis-amide
 ligands and copper metals: syntheses, structures, and fluorescence and
 catalytic properties.
;
_journal_issue 6
_journal_name_full 'Dalton transactions (Cambridge, England : 2003)'
_journal_page_first 2160
_journal_page_last 2169
_journal_paper_doi 10.1039/c8dt04698k
_journal_volume 48
_journal_year 2019
_chemical_formula_moiety 'C21 H24 Co2 Cu3 Mo10 N9 O46, H2 O'
_chemical_formula_sum 'C21 H26 Co2 Cu3 Mo10 N9 O47'
_chemical_formula_weight 2424.39
_space_group_crystal_system triclinic
_space_group_IT_number 2
_space_group_name_Hall '-P 1'
_space_group_name_H-M_alt 'P -1'
_symmetry_space_group_name_Hall '-P 1'
_symmetry_space_group_name_H-M 'P -1'
_atom_sites_solution_hydrogens mixed
_atom_sites_solution_primary dual
_audit_creation_date 2018-05-09
_audit_creation_method
;
Olex2 1.2
(compiled 2018.04.18 svn.r3501 for OlexSys, GUI svn.r5488)
;
_audit_update_record
;
2018-07-12 deposited with the CCDC.
2019-01-14 downloaded from the CCDC.
;
_cell_angle_alpha 76.352(4)
_cell_angle_beta 71.082(4)
_cell_angle_gamma 89.701(4)
_cell_formula_units_Z 2
_cell_length_a 12.4355(5)
_cell_length_b 15.6728(8)
_cell_length_c 17.6863(9)
_cell_measurement_reflns_used 9518
_cell_measurement_temperature 298
_cell_measurement_theta_max 29.1520
_cell_measurement_theta_min 3.4990
_cell_volume 3159.2(3)
_computing_molecular_graphics 'Olex2 (Dolomanov et al., 2009)'
_computing_publication_material 'Olex2 (Dolomanov et al., 2009)'
_computing_structure_refinement 'ShelXL (Sheldrick, 2015)'
_computing_structure_solution 'ShelXT (Sheldrick, 2015)'
_diffrn_ambient_temperature 298
_diffrn_measured_fraction_theta_full 0.998
_diffrn_measured_fraction_theta_max 0.997
_diffrn_measurement_device_type 'multiwire proportional'
_diffrn_measurement_method 'phi and omega scans'
_diffrn_radiation_monochromator graphite
_diffrn_radiation_type MoK\a
_diffrn_radiation_wavelength 0.71073
_diffrn_reflns_av_R_equivalents 0.0385
_diffrn_reflns_av_unetI/netI 0.0581
_diffrn_reflns_Laue_measured_fraction_full 0.998
_diffrn_reflns_Laue_measured_fraction_max 0.997
_diffrn_reflns_limit_h_max 15
_diffrn_reflns_limit_h_min -14
_diffrn_reflns_limit_k_max 19
_diffrn_reflns_limit_k_min -19
_diffrn_reflns_limit_l_max 22
_diffrn_reflns_limit_l_min -21
_diffrn_reflns_number 28988
_diffrn_reflns_point_group_measured_fraction_full 0.998
_diffrn_reflns_point_group_measured_fraction_max 0.997
_diffrn_reflns_theta_full 25.242
_diffrn_reflns_theta_max 26.499
_diffrn_reflns_theta_min 3.007
_exptl_absorpt_coefficient_mu 3.515
_exptl_absorpt_correction_T_max 1.00000
_exptl_absorpt_correction_T_min 0.82923
_exptl_absorpt_correction_type multi-scan
_exptl_crystal_colour 'clear dark green'
_exptl_crystal_colour_lustre clear
_exptl_crystal_colour_modifier dark
_exptl_crystal_colour_primary green
_exptl_crystal_density_diffrn 2.549
_exptl_crystal_description block
_exptl_crystal_F_000 2304
_exptl_crystal_size_max 0.3
_exptl_crystal_size_mid 0.2
_exptl_crystal_size_min 0.09
_refine_diff_density_max 2.072
_refine_diff_density_min -2.172
_refine_diff_density_rms 0.178
_refine_ls_extinction_method none
_refine_ls_goodness_of_fit_ref 1.017
_refine_ls_hydrogen_treatment constr
_refine_ls_matrix_type full
_refine_ls_number_parameters 832
_refine_ls_number_reflns 13046
_refine_ls_number_restraints 48
_refine_ls_restrained_S_all 1.035
_refine_ls_R_factor_all 0.0711
_refine_ls_R_factor_gt 0.0498
_refine_ls_shift/su_max 0.002
_refine_ls_shift/su_mean 0.000
_refine_ls_structure_factor_coef Fsqd
_refine_ls_weighting_details 'w=1/[\s^2^(Fo^2^)+(0.0584P)^2^+11.9984P] where P=(Fo^2^+2Fc^2^)/3'
_refine_ls_weighting_scheme calc
_refine_ls_wR_factor_gt 0.1183
_refine_ls_wR_factor_ref 0.1329
_reflns_Friedel_coverage 0.000
_reflns_number_gt 9740
_reflns_number_total 13046
_reflns_threshold_expression 'I > 2\s(I)'
_cod_data_source_file c8dt04698k2.cif
_cod_data_source_block 1
_cod_depositor_comments 'Adding full bibliography for 7048621--7048622.cif.'
_cod_database_code 7048621
_shelx_shelxl_version_number 2014/7
_shelx_space_group_comment
;
The symmetry employed for this shelxl refinement is uniquely defined
by the following loop, which should always be used as a source of
symmetry information in preference to the above space-group names.
They are only intended as comments.
;
_olex2_refinement_description
;
1. Fixed Uiso
 At 1.2 times of:
  All C(H) groups, All C(H,H) groups, All N(H) groups
 At 1.5 times of:
  All O(H,H) groups
2. Uiso/Uaniso restraints and constraints
Uanis(C5) \\sim Ueq: with sigma of 0.01 and sigma for terminal atoms of 0.02
Uanis(C4) \\sim Ueq: with sigma of 0.01 and sigma for terminal atoms of 0.02
Uanis(O41) \\sim Ueq: with sigma of 0.01 and sigma for terminal atoms of 0.02
Uanis(O40) \\sim Ueq: with sigma of 0.01 and sigma for terminal atoms of 0.02
Uanis(O39) \\sim Ueq: with sigma of 0.01 and sigma for terminal atoms of 0.02
Uanis(O1W) \\sim Ueq: with sigma of 0.01 and sigma for terminal atoms of 0.02
Uanis(N3) \\sim Ueq: with sigma of 0.01 and sigma for terminal atoms of 0.02
Uanis(O13) \\sim Ueq: with sigma of 0.01 and sigma for terminal atoms of 0.02
Uanis(O39) \\sim Ueq, Uanis(O40) \\sim Ueq: with sigma of 0.01 and sigma for
terminal atoms of 0.02
3.a Free rotating group:
 O1W(H1WA,H1WB)
3.b Secondary CH2 refined with riding coordinates:
 C6(H6A,H6B), C7(H7A,H7B), C8(H8A,H8B), C9(H9A,H9B), C20(H20A,H20B), C21(H21A,
 H21B)
3.c Aromatic/amide H refined with riding coordinates:
 C1(H1), C2(H2), C3(H3), C12(H12), C13(H13), C14(H14), C15(H15), C16(H16),
 C17(H17), N3(H3A), N4(H4), N9(H9)
;
_olex2_submission_special_instructions 'No special instructions were received'

loop_
_space_group_symop_operation_xyz
'x, y, z'
'-x, -y, -z'

loop_
_atom_site_label
_atom_site_type_symbol
_atom_site_fract_x
_atom_site_fract_y
_atom_site_fract_z
_atom_site_U_iso_or_equiv
_atom_site_adp_type
_atom_site_occupancy
_atom_site_site_symmetry_order
_atom_site_calc_flag
_atom_site_refinement_flags_posn
_atom_site_refinement_flags_adp
C1 C 0.4069(7) 0.9239(5) 0.6202(5) 0.0360(18) Uani 1 1 d . .
H1 H 0.4103 0.9835 0.6191 0.043 Uiso 1 1 calc R .
C2 C 0.3674(7) 0.8970(5) 0.5649(5) 0.0339(17) Uani 1 1 d . .
H2 H 0.3443 0.9387 0.5274 0.041 Uiso 1 1 calc R .
C3 C 0.3959(9) 0.7545(5) 0.6182(5) 0.049(2) Uani 1 1 d . .
H3 H 0.3951 0.6953 0.6180 0.059 Uiso 1 1 calc R .
C4 C 0.4327(9) 0.7816(6) 0.6743(6) 0.056(2) Uani 1 1 d . U
C5 C 0.4607(12) 0.7220(7) 0.7420(8) 0.082(3) Uani 1 1 d . U
C6 C 0.4818(13) 0.5782(7) 0.8233(8) 0.092(5) Uani 1 1 d . .
H6A H 0.4458 0.5968 0.8737 0.111 Uiso 1 1 calc R .
H6B H 0.4509 0.5189 0.8310 0.111 Uiso 1 1 calc R .
C7 C 0.6009(13) 0.5788(7) 0.8071(10) 0.096(5) Uani 1 1 d . .
H7A H 0.6313 0.6379 0.8009 0.115 Uiso 1 1 calc R .
H7B H 0.6369 0.5620 0.7558 0.115 Uiso 1 1 calc R .
C8 C 0.6288(11) 0.5149(7) 0.8774(7) 0.077(3) Uani 1 1 d . .
H8A H 0.5877 0.5285 0.9295 0.092 Uiso 1 1 calc R .
H8B H 0.6045 0.4551 0.8806 0.092 Uiso 1 1 calc R .
C9 C 0.7515(11) 0.5218(6) 0.8635(8) 0.075(4) Uani 1 1 d . .
H9A H 0.7922 0.5134 0.8091 0.090 Uiso 1 1 calc R .
H9B H 0.7740 0.5806 0.8644 0.090 Uiso 1 1 calc R .
C10 C 0.7963(8) 0.3760(6) 0.9203(6) 0.049(2) Uani 1 1 d . .
C11 C 0.8327(7) 0.3124(6) 0.9826(6) 0.046(2) Uani 1 1 d . .
C12 C 0.8400(10) 0.3226(7) 1.0564(6) 0.066(3) Uani 1 1 d . .
H12 H 0.8171 0.3741 1.0722 0.079 Uiso 1 1 calc R .
C13 C 0.9063(8) 0.1902(7) 1.0823(6) 0.053(2) Uani 1 1 d . .
H13 H 0.9335 0.1465 1.1155 0.064 Uiso 1 1 calc R .
C14 C 0.8970(7) 0.1764(5) 1.0093(5) 0.0394(19) Uani 1 1 d . .
H14 H 0.9191 0.1242 0.9945 0.047 Uiso 1 1 calc R .
C15 C 0.7481(7) 0.3215(5) 0.6361(5) 0.0378(18) Uani 1 1 d . .
H15 H 0.7224 0.3729 0.6111 0.045 Uiso 1 1 calc R .
C16 C 0.7756(7) 0.3176(5) 0.7065(5) 0.0396(19) Uani 1 1 d . .
H16 H 0.7684 0.3670 0.7279 0.048 Uiso 1 1 calc R .
C17 C 0.8246(6) 0.1771(5) 0.7114(5) 0.0321(17) Uani 1 1 d . .
H17 H 0.8514 0.1264 0.7363 0.039 Uiso 1 1 calc R .
C18 C 0.7987(6) 0.1801(5) 0.6402(5) 0.0299(16) Uani 1 1 d . .
C19 C 0.8023(6) 0.1047(5) 0.6017(5) 0.0315(16) Uani 1 1 d . .
C20 C 0.8620(9) -0.0417(6) 0.5935(7) 0.062(3) Uani 1 1 d . .
H20A H 0.8116 -0.0415 0.5616 0.074 Uiso 1 1 calc R .
H20B H 0.8439 -0.0957 0.6370 0.074 Uiso 1 1 calc R .
C21 C 0.9860(9) -0.0376(6) 0.5379(6) 0.059(3) Uani 1 1 d . .
H21A H 1.0359 -0.0310 0.5688 0.071 Uiso 1 1 calc R .
H21B H 1.0000 -0.0925 0.5214 0.071 Uiso 1 1 calc R .
Co1 Co 0.33060(7) 1.25059(6) 0.83692(6) 0.0241(2) Uani 1 1 d . .
Co2 Co 0.27106(7) 1.22769(5) 0.70381(6) 0.0221(2) Uani 1 1 d . .
Cu1 Cu 0.48234(14) 0.88431(7) 0.77154(8) 0.0675(4) Uani 1 1 d . .
Cu2 Cu 0.83367(8) 0.23262(6) 0.85601(6) 0.0322(2) Uani 1 1 d . .
Cu3 Cu 0.70599(8) 0.23084(6) 0.51266(6) 0.0330(2) Uani 1 1 d . .
Mo1 Mo 0.46172(5) 1.12246(4) 0.72685(4) 0.02103(13) Uani 1 1 d . .
Mo2 Mo 0.51758(5) 1.13112(4) 0.89385(4) 0.02604(15) Uani 1 1 d . .
Mo3 Mo 0.39903(6) 1.27619(5) 0.99721(4) 0.03541(17) Uani 1 1 d . .
Mo4 Mo 0.20359(7) 1.39052(6) 0.93996(6) 0.0533(2) Uani 1 1 d . .
Mo5 Mo 0.12905(5) 1.35666(4) 0.78750(5) 0.03388(17) Uani 1 1 d . .
Mo6 Mo 0.40695(5) 1.41084(4) 0.69220(5) 0.03206(16) Uani 1 1 d . .
Mo7 Mo 0.32430(6) 1.38949(4) 0.53703(5) 0.03826(18) Uani 1 1 d . .
Mo8 Mo 0.19814(6) 1.20065(4) 0.54664(4) 0.03512(17) Uani 1 1 d . .
Mo9 Mo 0.14250(5) 1.04104(4) 0.71572(4) 0.02609(14) Uani 1 1 d . .
Mo10 Mo 0.20375(5) 1.07601(4) 0.87491(4) 0.02612(15) Uani 1 1 d . .
N1 N 0.4399(6) 0.8676(4) 0.6747(4) 0.0424(17) Uani 1 1 d . .
N2 N 0.3612(5) 0.8121(4) 0.5637(4) 0.0329(14) Uani 1 1 d . .
N3 N 0.4564(9) 0.6384(6) 0.7536(6) 0.084(3) Uani 1 1 d . U
H3A H 0.4379 0.6158 0.7194 0.101 Uiso 1 1 calc R .
N4 N 0.7847(8) 0.4577(5) 0.9248(6) 0.071(3) Uani 1 1 d . .
H4 H 0.7968 0.4739 0.9647 0.085 Uiso 1 1 calc R .
N5 N 0.8779(8) 0.2624(6) 1.1050(5) 0.061(2) Uani 1 1 d . .
N6 N 0.8576(5) 0.2361(4) 0.9617(4) 0.0329(14) Uani 1 1 d . .
N7 N 0.8117(5) 0.2460(4) 0.7443(4) 0.0312(14) Uani 1 1 d . .
N8 N 0.7585(5) 0.2517(4) 0.6037(4) 0.0300(13) Uani 1 1 d . .
N9 N 0.8454(6) 0.0335(4) 0.6292(5) 0.0436(17) Uani 1 1 d . .
H9 H 0.8656 0.0307 0.6718 0.052 Uiso 1 1 calc R .
O1 O 0.4730(4) 1.0086(3) 0.7479(3) 0.0278(11) Uani 1 1 d . .
O2 O 0.5272(4) 1.1586(3) 0.6219(3) 0.0305(11) Uani 1 1 d . .
O3 O 0.3586(4) 1.1301(3) 0.8567(3) 0.0233(10) Uani 1 1 d . .
O4 O 0.5672(4) 1.1542(3) 0.7701(3) 0.0272(11) Uani 1 1 d . .
O5 O 0.5099(5) 1.0197(3) 0.9151(3) 0.0363(12) Uani 1 1 d . .
O6 O 0.6470(4) 1.1617(4) 0.8973(3) 0.0371(13) Uani 1 1 d . .
O7 O 0.4173(4) 1.1525(3) 0.9928(3) 0.0343(12) Uani 1 1 d . .
O8 O 0.4677(4) 1.2708(3) 0.8621(3) 0.0266(11) Uani 1 1 d . .
O9 O 0.5295(5) 1.3039(4) 0.9990(4) 0.0472(15) Uani 1 1 d . .
O10 O 0.3135(5) 1.2532(4) 1.0976(4) 0.0550(16) Uani 1 1 d . .
O11 O 0.3535(5) 1.3858(4) 0.9521(4) 0.0429(14) Uani 1 1 d . .
O12 O 0.2514(4) 1.2516(3) 0.9513(3) 0.0347(12) Uani 1 1 d . .
O13 O 0.1218(6) 1.3770(6) 1.0405(5) 0.089(3) Uani 1 1 d . U
O14 O 0.2132(6) 1.5001(5) 0.8961(6) 0.085(3) Uani 1 1 d . .
O15 O 0.2980(4) 1.3698(3) 0.8069(3) 0.0326(12) Uani 1 1 d . .
O16 O 0.0902(4) 1.3472(4) 0.9018(4) 0.0444(14) Uani 1 1 d . .
O17 O 0.1110(5) 1.4644(4) 0.7553(4) 0.0545(17) Uani 1 1 d . .
O18 O 0.0149(4) 1.2996(3) 0.7811(4) 0.0383(13) Uani 1 1 d . .
O19 O 0.2482(4) 1.3504(3) 0.6818(3) 0.0303(11) Uani 1 1 d . .
O20 O 0.2000(4) 1.2191(3) 0.8166(3) 0.0264(10) Uani 1 1 d . .
O21 O 0.3727(5) 1.5171(3) 0.6799(4) 0.0446(14) Uani 1 1 d . .
O22 O 0.5332(4) 1.4092(3) 0.7121(4) 0.0393(13) Uani 1 1 d . .
O23 O 0.4037(4) 1.2556(3) 0.7247(3) 0.0227(10) Uani 1 1 d . .
O24 O 0.4493(4) 1.3988(3) 0.5821(3) 0.0363(13) Uani 1 1 d . .
O25 O 0.2758(6) 1.4918(4) 0.5329(5) 0.061(2) Uani 1 1 d . .
O26 O 0.4107(5) 1.3911(4) 0.4405(4) 0.0557(18) Uani 1 1 d . .
O27 O 0.1921(4) 1.3256(3) 0.5421(3) 0.0376(13) Uani 1 1 d . .
O28 O 0.3425(4) 1.2436(3) 0.5859(3) 0.0280(11) Uani 1 1 d . .
O29 O 0.1367(4) 1.1894(3) 0.6859(3) 0.0269(11) Uani 1 1 d . .
O30 O 0.2855(6) 1.2005(4) 0.4510(4) 0.0571(17) Uani 1 1 d . .
O31 O 0.0624(5) 1.1821(4) 0.5491(4) 0.0535(17) Uani 1 1 d . .
O32 O 0.2270(4) 1.0839(3) 0.6025(3) 0.0315(11) Uani 1 1 d . .
O33 O 0.0091(4) 1.0222(3) 0.7141(3) 0.0378(13) Uani 1 1 d . .
O34 O 0.1930(5) 0.9398(3) 0.7349(3) 0.0395(13) Uani 1 1 d . .
O35 O 0.2998(4) 1.1070(3) 0.7342(3) 0.0225(10) Uani 1 1 d . .
O36 O 0.0904(4) 1.0586(3) 0.8287(3) 0.0281(11) Uani 1 1 d . .
O37 O 0.2461(4) 0.9723(3) 0.8935(4) 0.0406(13) Uani 1 1 d . .
O38 O 0.1280(4) 1.0917(4) 0.9699(3) 0.0425(14) Uani 1 1 d . .
O39 O 0.6421(7) 0.8973(6) 0.7847(7) 0.117(4) Uani 1 1 d . U
O40 O 0.4065(9) 0.8560(6) 0.8939(6) 0.126(4) Uani 1 1 d . U
O41 O 0.4823(10) 0.7592(6) 0.7933(6) 0.118(3) Uani 1 1 d . U
O42 O 0.7828(5) 0.3507(3) 0.8609(3) 0.0397(13) Uani 1 1 d . .
O43 O 0.8816(4) 0.1121(3) 0.8644(3) 0.0368(12) Uani 1 1 d . .
O44 O 0.7620(5) 0.1145(4) 0.5435(3) 0.0403(13) Uani 1 1 d . .
O45 O 0.8614(6) 0.2901(6) 0.4086(5) 0.082(2) Uani 1 1 d . .
O46 O 0.6369(5) 0.3439(3) 0.4959(3) 0.0364(12) Uani 1 1 d . .
O1W O 0.7592(6) 0.9690(5) 0.8764(5) 0.082(2) Uani 1 1 d . U
H1WA H 0.7077 0.9439 0.9214 0.123 Uiso 1 1 d G .
H1WB H 0.8011 1.0054 0.8855 0.123 Uiso 1 1 d G .

loop_
_atom_site_aniso_label
_atom_site_aniso_U_11
_atom_site_aniso_U_22
_atom_site_aniso_U_33
_atom_site_aniso_U_23
_atom_site_aniso_U_13
_atom_site_aniso_U_12
C1 0.051(5) 0.025(4) 0.045(5) -0.013(3) -0.031(4) 0.011(3)
C2 0.048(4) 0.030(4) 0.034(4) -0.010(3) -0.025(4) 0.010(3)
C3 0.093(7) 0.028(4) 0.049(5) -0.021(4) -0.046(5) 0.018(4)
C4 0.092(6) 0.038(4) 0.065(5) -0.024(4) -0.054(5) 0.024(4)
C5 0.145(8) 0.050(5) 0.091(7) -0.025(5) -0.088(6) 0.014(5)
C6 0.163(14) 0.042(6) 0.105(10) -0.010(6) -0.094(10) 0.010(7)
C7 0.129(12) 0.052(7) 0.149(13) -0.026(8) -0.103(11) 0.021(7)
C8 0.124(10) 0.063(7) 0.076(8) -0.035(6) -0.066(8) 0.043(7)
C9 0.137(11) 0.028(5) 0.096(9) -0.026(5) -0.079(8) 0.018(6)
C10 0.053(5) 0.055(5) 0.060(6) -0.033(5) -0.035(5) 0.019(4)
C11 0.052(5) 0.052(5) 0.049(5) -0.024(4) -0.029(4) 0.010(4)
C12 0.103(8) 0.070(7) 0.060(6) -0.043(6) -0.055(6) 0.037(6)
C13 0.062(6) 0.060(6) 0.045(5) -0.011(5) -0.030(5) 0.004(5)
C14 0.044(5) 0.037(4) 0.040(5) -0.012(4) -0.015(4) 0.002(4)
C15 0.046(4) 0.030(4) 0.054(5) -0.024(4) -0.028(4) 0.012(3)
C16 0.043(4) 0.042(5) 0.045(5) -0.027(4) -0.018(4) 0.005(4)
C17 0.026(4) 0.046(4) 0.036(4) -0.022(4) -0.018(3) 0.012(3)
C18 0.026(3) 0.035(4) 0.034(4) -0.018(3) -0.010(3) 0.002(3)
C19 0.030(4) 0.033(4) 0.038(4) -0.017(3) -0.014(3) 0.008(3)
C20 0.081(7) 0.049(5) 0.092(8) -0.048(6) -0.055(7) 0.020(5)
C21 0.074(7) 0.061(6) 0.074(7) -0.044(5) -0.050(6) 0.036(5)
Co1 0.0217(4) 0.0247(5) 0.0349(5) -0.0180(4) -0.0138(4) 0.0049(4)
Co2 0.0227(4) 0.0173(4) 0.0327(5) -0.0103(4) -0.0146(4) 0.0030(3)
Cu1 0.1434(13) 0.0252(5) 0.0771(9) -0.0227(5) -0.0877(9) 0.0234(6)
Cu2 0.0345(5) 0.0378(5) 0.0368(5) -0.0240(4) -0.0181(4) 0.0097(4)
Cu3 0.0437(5) 0.0322(5) 0.0357(5) -0.0181(4) -0.0233(4) 0.0093(4)
Mo1 0.0224(3) 0.0198(3) 0.0264(3) -0.0107(2) -0.0120(2) 0.0040(2)
Mo2 0.0258(3) 0.0307(3) 0.0298(3) -0.0149(3) -0.0149(3) 0.0052(2)
Mo3 0.0345(3) 0.0423(4) 0.0410(4) -0.0262(3) -0.0167(3) 0.0045(3)
Mo4 0.0441(4) 0.0607(5) 0.0899(6) -0.0620(5) -0.0382(4) 0.0254(4)
Mo5 0.0263(3) 0.0282(3) 0.0590(5) -0.0242(3) -0.0206(3) 0.0085(3)
Mo6 0.0308(3) 0.0210(3) 0.0515(4) -0.0144(3) -0.0193(3) 0.0007(2)
Mo7 0.0438(4) 0.0220(3) 0.0543(5) -0.0009(3) -0.0295(4) -0.0023(3)
Mo8 0.0452(4) 0.0296(3) 0.0394(4) -0.0082(3) -0.0260(3) -0.0034(3)
Mo9 0.0275(3) 0.0225(3) 0.0344(3) -0.0126(3) -0.0146(3) 0.0017(2)
Mo10 0.0233(3) 0.0284(3) 0.0304(3) -0.0108(3) -0.0113(3) -0.0005(2)
N1 0.069(5) 0.028(3) 0.053(4) -0.025(3) -0.040(4) 0.014(3)
N2 0.045(4) 0.030(3) 0.034(4) -0.017(3) -0.021(3) 0.009(3)
N3 0.142(7) 0.051(5) 0.091(6) -0.020(4) -0.080(6) 0.018(5)
N4 0.119(7) 0.048(5) 0.096(7) -0.044(5) -0.086(6) 0.036(5)
N5 0.087(6) 0.068(6) 0.050(5) -0.032(4) -0.038(5) 0.016(5)
N6 0.033(3) 0.040(4) 0.032(3) -0.019(3) -0.012(3) 0.004(3)
N7 0.029(3) 0.032(3) 0.040(4) -0.019(3) -0.015(3) 0.003(3)
N8 0.036(3) 0.031(3) 0.029(3) -0.015(3) -0.013(3) 0.005(3)
N9 0.054(4) 0.043(4) 0.054(4) -0.028(3) -0.034(4) 0.015(3)
O1 0.039(3) 0.021(2) 0.035(3) -0.013(2) -0.024(2) 0.008(2)
O2 0.035(3) 0.029(3) 0.031(3) -0.009(2) -0.014(2) 0.004(2)
O3 0.024(2) 0.026(2) 0.027(3) -0.016(2) -0.011(2) 0.0025(19)
O4 0.027(2) 0.031(3) 0.031(3) -0.017(2) -0.013(2) 0.003(2)
O5 0.052(3) 0.033(3) 0.033(3) -0.009(2) -0.026(3) 0.009(2)
O6 0.029(3) 0.051(3) 0.041(3) -0.021(3) -0.018(2) 0.004(2)
O7 0.034(3) 0.043(3) 0.030(3) -0.018(2) -0.009(2) 0.000(2)
O8 0.025(2) 0.026(2) 0.040(3) -0.018(2) -0.020(2) 0.0040(19)
O9 0.044(3) 0.057(4) 0.056(4) -0.028(3) -0.028(3) 0.001(3)
O10 0.059(4) 0.067(4) 0.047(4) -0.033(3) -0.016(3) 0.007(3)
O11 0.043(3) 0.039(3) 0.065(4) -0.035(3) -0.027(3) 0.006(2)
O12 0.033(3) 0.044(3) 0.038(3) -0.027(3) -0.014(2) 0.007(2)
O13 0.052(4) 0.152(7) 0.102(6) -0.107(6) -0.026(4) 0.024(4)
O14 0.082(5) 0.059(4) 0.169(8) -0.077(5) -0.082(6) 0.043(4)
O15 0.031(3) 0.025(2) 0.052(3) -0.017(2) -0.022(2) 0.007(2)
O16 0.035(3) 0.055(4) 0.062(4) -0.042(3) -0.022(3) 0.016(3)
O17 0.046(3) 0.039(3) 0.091(5) -0.033(3) -0.029(3) 0.016(3)
O18 0.026(3) 0.041(3) 0.059(4) -0.025(3) -0.019(3) 0.009(2)
O19 0.032(3) 0.021(2) 0.043(3) -0.011(2) -0.017(2) 0.004(2)
O20 0.022(2) 0.028(2) 0.038(3) -0.020(2) -0.013(2) 0.0043(19)
O21 0.049(3) 0.023(3) 0.069(4) -0.015(3) -0.026(3) 0.003(2)
O22 0.034(3) 0.031(3) 0.062(4) -0.020(3) -0.023(3) 0.003(2)
O23 0.023(2) 0.019(2) 0.031(3) -0.010(2) -0.013(2) 0.0036(18)
O24 0.035(3) 0.029(3) 0.049(3) -0.008(2) -0.021(3) -0.002(2)
O25 0.069(4) 0.029(3) 0.096(5) -0.001(3) -0.053(4) 0.000(3)
O26 0.061(4) 0.050(4) 0.053(4) 0.005(3) -0.028(3) -0.016(3)
O27 0.041(3) 0.028(3) 0.048(3) 0.001(2) -0.027(3) 0.003(2)
O28 0.031(3) 0.025(2) 0.032(3) -0.009(2) -0.015(2) 0.001(2)
O29 0.030(2) 0.024(2) 0.037(3) -0.015(2) -0.021(2) 0.0031(19)
O30 0.073(4) 0.055(4) 0.046(4) -0.008(3) -0.026(3) -0.008(3)
O31 0.062(4) 0.043(3) 0.072(4) -0.011(3) -0.046(4) -0.005(3)
O32 0.045(3) 0.023(2) 0.035(3) -0.016(2) -0.018(2) 0.002(2)
O33 0.035(3) 0.040(3) 0.047(3) -0.019(3) -0.019(3) -0.001(2)
O34 0.048(3) 0.032(3) 0.040(3) -0.011(3) -0.014(3) 0.003(2)
O35 0.023(2) 0.020(2) 0.030(3) -0.009(2) -0.014(2) 0.0001(18)
O36 0.023(2) 0.033(3) 0.034(3) -0.016(2) -0.013(2) -0.001(2)
O37 0.037(3) 0.032(3) 0.058(4) -0.011(3) -0.023(3) 0.003(2)
O38 0.032(3) 0.062(4) 0.035(3) -0.022(3) -0.007(2) -0.007(3)
O39 0.072(5) 0.099(6) 0.163(9) 0.026(6) -0.058(6) 0.001(5)
O40 0.141(8) 0.102(7) 0.083(6) 0.025(5) 0.000(6) 0.063(6)
O41 0.224(8) 0.072(5) 0.118(6) -0.032(4) -0.131(6) 0.036(5)
O42 0.053(3) 0.039(3) 0.043(3) -0.026(3) -0.027(3) 0.015(3)
O43 0.030(3) 0.037(3) 0.055(3) -0.025(3) -0.020(3) 0.012(2)
O44 0.052(3) 0.044(3) 0.046(3) -0.031(3) -0.031(3) 0.020(3)
O45 0.064(5) 0.108(6) 0.061(5) -0.023(5) -0.001(4) -0.003(4)
O46 0.055(3) 0.025(3) 0.039(3) -0.014(2) -0.023(3) 0.006(2)
O1W 0.051(4) 0.052(4) 0.121(7) -0.019(5) -0.002(4) -0.007(3)

loop_
_atom_type_symbol
_atom_type_description
_atom_type_scat_dispersion_real
_atom_type_scat_dispersion_imag
_atom_type_scat_source
C C 0.0033 0.0016 'International Tables Vol C Tables 4.2.6.8 and 6.1.1.4'
H H 0.0000 0.0000 'International Tables Vol C Tables 4.2.6.8 and 6.1.1.4'
Co Co 0.3494 0.9721 'International Tables Vol C Tables 4.2.6.8 and 6.1.1.4'
Cu Cu 0.3201 1.2651 'International Tables Vol C Tables 4.2.6.8 and 6.1.1.4'
Mo Mo -1.6832 0.6857 'International Tables Vol C Tables 4.2.6.8 and 6.1.1.4'
N N 0.0061 0.0033 'International Tables Vol C Tables 4.2.6.8 and 6.1.1.4'
O O 0.0106 0.0060 'International Tables Vol C Tables 4.2.6.8 and 6.1.1.4'

loop_
_geom_angle_atom_site_label_1
_geom_angle_atom_site_label_2
_geom_angle_atom_site_label_3
_geom_angle
_geom_angle_site_symmetry_1
_geom_angle_site_symmetry_3
N1 C1 C2 121.7(7) . .
N2 C2 C1 121.5(7) . .
N2 C3 C4 120.9(8) . .
C3 C4 C5 124.5(8) . .
N1 C4 C3 121.7(8) . .
N1 C4 C5 113.7(8) . .
N3 C5 C4 123.5(10) . .
N3 C5 O41 121.0(10) . .
O41 C5 C4 115.3(9) . .
C7 C6 N3 110.2(11) . .
C6 C7 C8 110.9(12) . .
C9 C8 C7 110.4(11) . .
N4 C9 C8 113.0(10) . .
N4 C10 C11 120.1(8) . .
O42 C10 C11 118.8(8) . .
O42 C10 N4 121.0(8) . .
C12 C11 C10 128.4(9) . .
N6 C11 C10 112.2(7) . .
N6 C11 C12 119.4(8) . .
N5 C12 C11 122.7(10) . .
N5 C13 C14 121.8(9) . .
N6 C14 C13 120.7(8) . .
N8 C15 C16 120.2(7) . .
N7 C16 C15 122.0(7) . .
N7 C17 C18 120.8(7) . .
C17 C18 C19 125.0(7) . .
N8 C18 C17 121.0(7) . .
N8 C18 C19 113.8(6) . .
N9 C19 C18 119.1(7) . .
O44 C19 C18 117.1(6) . .
O44 C19 N9 123.8(7) . .
N9 C20 C21 109.5(8) . .
C21 C21 C20 112.1(10) 2_756 .
Co2 Co1 Mo6 68.28(3) . .
Co2 Co1 Mo10 68.20(3) . .
Mo10 Co1 Mo6 136.46(4) . .
O3 Co1 Co2 87.03(14) . .
O3 Co1 Mo6 136.40(14) . .
O3 Co1 Mo10 41.37(13) . .
O3 Co1 O8 86.74(19) . .
O3 Co1 O12 96.8(2) . .
O3 Co1 O15 173.6(2) . .
O8 Co1 Co2 138.51(15) . .
O8 Co1 Mo6 89.09(14) . .
O8 Co1 Mo10 125.61(14) . .
O8 Co1 O12 84.7(2) . .
O12 Co1 Co2 136.81(15) . .
O12 Co1 Mo6 125.93(16) . .
O12 Co1 Mo10 86.71(15) . .
O15 Co1 Co2 86.56(16) . .
O15 Co1 Mo6 40.05(16) . .
O15 Co1 Mo10 135.14(14) . .
O15 Co1 O8 98.1(2) . .
O15 Co1 O12 87.9(2) . .
O20 Co1 Co2 41.99(15) . .
O20 Co1 Mo6 95.72(15) . .
O20 Co1 Mo10 48.64(14) . .
O20 Co1 O3 87.58(19) . .
O20 Co1 O8 174.2(2) . .
O20 Co1 O12 95.0(2) . .
O20 Co1 O15 87.7(2) . .
O20 Co1 O23 84.1(2) . .
O23 Co1 Co2 42.18(13) . .
O23 Co1 Mo6 51.22(13) . .
O23 Co1 Mo10 95.01(13) . .
O23 Co1 O3 86.20(19) . .
O23 Co1 O8 96.5(2) . .
O23 Co1 O12 176.8(2) . .
O23 Co1 O15 89.0(2) . .
Co1 Co2 Mo1 67.57(3) . .
Co1 Co2 Mo5 67.85(3) . .
Mo1 Co2 Mo5 135.40(4) . .
O19 Co2 Co1 86.79(15) . .
O19 Co2 Mo1 134.70(14) . .
O19 Co2 Mo5 40.60(16) . .
O19 Co2 O28 87.6(2) . .
O19 Co2 O29 96.6(2) . .
O20 Co2 Co1 41.76(13) . .
O20 Co2 Mo1 94.41(14) . .
O20 Co2 Mo5 50.74(14) . .
O20 Co2 O19 89.1(2) . .
O20 Co2 O23 83.9(2) . .
O20 Co2 O28 176.7(2) . .
O20 Co2 O29 95.3(2) . .
O20 Co2 O35 87.0(2) . .
O23 Co2 Co1 42.17(14) . .
O23 Co2 Mo1 47.88(13) . .
O23 Co2 Mo5 95.67(14) . .
O23 Co2 O19 87.91(19) . .
O23 Co2 O28 96.2(2) . .
O23 Co2 O29 175.42(19) . .
O23 Co2 O35 87.34(18) . .
O28 Co2 Co1 138.18(14) . .
O28 Co2 Mo1 88.09(14) . .
O28 Co2 Mo5 126.02(15) . .
O29 Co2 Co1 137.03(15) . .
O29 Co2 Mo1 127.82(14) . .
O29 Co2 Mo5 87.28(15) . .
O29 Co2 O28 84.8(2) . .
O35 Co2 Co1 87.40(14) . .
O35 Co2 Mo1 41.49(12) . .
O35 Co2 Mo5 136.71(15) . .
O35 Co2 O19 174.2(2) . .
O35 Co2 O28 96.3(2) . .
O35 Co2 O29 88.11(19) . .
N1 Cu1 O39 130.5(4) . .
O1 Cu1 N1 95.4(2) . .
O1 Cu1 O39 91.5(3) . .
O1 Cu1 O40 98.8(3) . .
O1 Cu1 O41 176.0(3) . .
O40 Cu1 N1 135.7(4) . .
O40 Cu1 O39 90.9(5) . .
O41 Cu1 N1 81.6(3) . .
O41 Cu1 O39 92.5(4) . .
O41 Cu1 O40 81.6(4) . .
N6 Cu2 N7 172.8(2) . .
N6 Cu2 O6 104.6(2) . 1_545
N6 Cu2 O18 90.8(2) . 1_645
N7 Cu2 O6 79.0(2) . 1_545
N7 Cu2 O18 85.9(2) . 1_645
O18 Cu2 O6 164.55(19) 1_645 1_545
O42 Cu2 N6 82.4(2) . .
O42 Cu2 N7 91.1(2) . .
O42 Cu2 O6 95.7(2) . 1_545
O42 Cu2 O18 87.5(2) . 1_645
O42 Cu2 O43 173.6(2) . .
O43 Cu2 N6 91.5(2) . .
O43 Cu2 N7 95.1(2) . .
O43 Cu2 O6 83.8(2) . 1_545
O43 Cu2 O18 94.7(2) . 1_645
N2 Cu3 O45 91.5(3) 2_666 .
N8 Cu3 N2 169.1(2) . 2_666
N8 Cu3 O45 97.2(3) . .
O44 Cu3 N2 90.6(2) . 2_666
O44 Cu3 N8 81.9(2) . .
O44 Cu3 O45 97.0(3) . .
O46 Cu3 N2 92.0(2) . 2_666
O46 Cu3 N8 94.6(2) . .
O46 Cu3 O44 172.9(2) . .
O46 Cu3 O45 89.5(3) . .
O1 Mo1 Co2 130.88(15) . .
O1 Mo1 O3 97.7(2) . .
O1 Mo1 O4 99.2(2) . .
O1 Mo1 O23 165.1(2) . .
O1 Mo1 O35 91.6(2) . .
O2 Mo1 Co2 86.61(16) . .
O2 Mo1 O1 104.4(2) . .
O2 Mo1 O3 157.7(2) . .
O2 Mo1 O4 104.0(2) . .
O2 Mo1 O23 87.4(2) . .
O2 Mo1 O35 101.0(2) . .
O3 Mo1 Co2 76.45(11) . .
O4 Mo1 Co2 124.72(15) . .
O4 Mo1 O3 74.97(18) . .
O4 Mo1 O23 86.41(19) . .
O4 Mo1 O35 149.1(2) . .
O23 Mo1 Co2 39.30(11) . .
O23 Mo1 O3 70.31(17) . .
O35 Mo1 Co2 39.43(12) . .
O35 Mo1 O3 74.97(17) . .
O35 Mo1 O23 77.03(17) . .
O4 Mo2 O3 71.81(17) . .
O4 Mo2 O8 79.94(19) . .
O5 Mo2 O3 89.5(2) . .
O5 Mo2 O4 97.5(2) . .
O5 Mo2 O6 105.5(3) . .
O5 Mo2 O7 102.5(2) . .
O5 Mo2 O8 160.0(2) . .
O6 Mo2 O3 161.8(2) . .
O6 Mo2 O4 95.6(2) . .
O6 Mo2 O7 101.6(2) . .
O6 Mo2 O8 94.5(2) . .
O7 Mo2 O3 84.78(19) . .
O7 Mo2 O4 149.0(2) . .
O7 Mo2 O8 73.1(2) . .
O8 Mo2 O3 70.83(16) . .
O7 Mo3 O8 71.38(19) . .
O7 Mo3 O12 80.1(2) . .
O8 Mo3 O12 69.57(17) . .
O9 Mo3 O7 99.6(3) . .
O9 Mo3 O8 93.3(2) . .
O9 Mo3 O10 104.6(3) . .
O9 Mo3 O11 102.3(3) . .
O9 Mo3 O12 162.1(2) . .
O10 Mo3 O7 95.5(3) . .
O10 Mo3 O8 159.5(2) . .
O10 Mo3 O11 102.7(3) . .
O10 Mo3 O12 93.1(2) . .
O11 Mo3 O7 146.8(2) . .
O11 Mo3 O8 82.7(2) . .
O11 Mo3 O12 71.5(2) . .
O11 Mo4 O12 72.0(2) . .
O11 Mo4 O15 85.2(2) . .
O12 Mo4 O15 70.80(18) . .
O13 Mo4 O11 99.3(3) . .
O13 Mo4 O12 96.4(3) . .
O13 Mo4 O15 164.6(3) . .
O13 Mo4 O16 98.1(3) . .
O14 Mo4 O11 97.2(3) . .
O14 Mo4 O12 156.7(3) . .
O14 Mo4 O13 105.9(4) . .
O14 Mo4 O15 88.0(3) . .
O14 Mo4 O16 101.3(3) . .
O16 Mo4 O11 150.0(2) . .
O16 Mo4 O12 81.9(2) . .
O16 Mo4 O15 72.2(2) . .
O15 Mo5 Co2 75.34(13) . .
O15 Mo5 O20 69.24(16) . .
O16 Mo5 Co2 122.60(18) . .
O16 Mo5 O15 75.6(2) . .
O16 Mo5 O19 148.0(2) . .
O16 Mo5 O20 84.9(2) . .
O17 Mo5 Co2 133.2(2) . .
O17 Mo5 O15 99.2(2) . .
O17 Mo5 O16 99.6(3) . .
O17 Mo5 O18 105.7(3) . .
O17 Mo5 O19 94.9(3) . .
O17 Mo5 O20 166.3(2) . .
O18 Mo5 Co2 84.95(18) . .
O18 Mo5 O15 154.9(2) . .
O18 Mo5 O16 103.1(3) . .
O18 Mo5 O19 100.1(2) . .
O18 Mo5 O20 85.6(2) . .
O19 Mo5 Co2 38.47(13) . .
O19 Mo5 O15 73.9(2) . .
O19 Mo5 O20 75.18(18) . .
O20 Mo5 Co2 38.46(12) . .
O15 Mo6 Co1 37.75(14) . .
O15 Mo6 O19 73.56(19) . .
O15 Mo6 O23 74.32(18) . .
O19 Mo6 Co1 75.10(12) . .
O19 Mo6 O23 69.10(16) . .
O21 Mo6 Co1 132.7(2) . .
O21 Mo6 O15 95.1(3) . .
O21 Mo6 O19 98.5(2) . .
O21 Mo6 O22 105.8(2) . .
O21 Mo6 O23 165.3(2) . .
O21 Mo6 O24 101.3(3) . .
O22 Mo6 Co1 85.32(18) . .
O22 Mo6 O15 99.9(2) . .
O22 Mo6 O19 155.3(2) . .
O22 Mo6 O23 86.3(2) . .
O22 Mo6 O24 104.0(3) . .
O23 Mo6 Co1 38.32(11) . .
O24 Mo6 Co1 120.71(15) . .
O24 Mo6 O15 145.8(2) . .
O24 Mo6 O19 74.5(2) . .
O24 Mo6 O23 83.26(19) . .
O24 Mo7 O19 71.28(19) . .
O24 Mo7 O28 80.08(18) . .
O25 Mo7 O19 91.5(3) . .
O25 Mo7 O24 101.0(3) . .
O25 Mo7 O27 100.0(3) . .
O25 Mo7 O28 160.3(3) . .
O26 Mo7 O19 159.8(2) . .
O26 Mo7 O24 95.5(3) . .
O26 Mo7 O25 106.4(3) . .
O26 Mo7 O27 100.9(3) . .
O26 Mo7 O28 93.0(2) . .
O27 Mo7 O19 84.9(2) . .
O27 Mo7 O24 148.5(2) . .
O27 Mo7 O28 72.40(18) . .
O28 Mo7 O19 70.12(17) . .
O27 Mo8 O28 71.72(19) . .
O27 Mo8 O29 82.2(2) . .
O27 Mo8 O32 148.2(2) . .
O28 Mo8 O29 69.42(16) . .
O30 Mo8 O27 102.5(3) . .
O30 Mo8 O28 93.4(2) . .
O30 Mo8 O29 160.1(2) . .
O30 Mo8 O31 107.3(3) . .
O30 Mo8 O32 97.1(3) . .
O31 Mo8 O27 96.9(3) . .
O31 Mo8 O28 158.3(3) . .
O31 Mo8 O29 91.2(3) . .
O31 Mo8 O32 101.1(2) . .
O32 Mo8 O28 82.33(18) . .
O32 Mo8 O29 71.45(19) . .
O29 Mo9 O35 70.13(15) . .
O32 Mo9 O29 73.17(19) . .
O32 Mo9 O35 83.42(18) . .
O32 Mo9 O36 149.23(19) . .
O33 Mo9 O29 94.0(2) . .
O33 Mo9 O32 102.4(2) . .
O33 Mo9 O34 105.5(3) . .
O33 Mo9 O35 160.9(2) . .
O33 Mo9 O36 94.7(2) . .
O34 Mo9 O29 160.5(2) . .
O34 Mo9 O32 100.4(2) . .
O34 Mo9 O35 91.0(2) . .
O34 Mo9 O36 99.4(2) . .
O36 Mo9 O29 80.37(19) . .
O36 Mo9 O35 72.87(17) . .
O3 Mo10 Co1 38.53(13) . .
O3 Mo10 O20 75.17(17) . .
O3 Mo10 O35 73.59(17) . .
O20 Mo10 Co1 38.60(11) . .
O20 Mo10 O35 69.53(17) . .
O35 Mo10 Co1 75.85(11) . .
O36 Mo10 Co1 122.52(15) . .
O36 Mo10 O3 147.41(19) . .
O36 Mo10 O20 84.65(18) . .
O36 Mo10 O35 75.49(18) . .
O37 Mo10 Co1 130.96(17) . .
O37 Mo10 O3 92.4(2) . .
O37 Mo10 O20 161.7(2) . .
O37 Mo10 O35 94.3(2) . .
O37 Mo10 O36 99.9(2) . .
O37 Mo10 O38 105.4(3) . .
O38 Mo10 Co1 88.25(18) . .
O38 Mo10 O3 101.5(2) . .
O38 Mo10 O20 90.4(2) . .
O38 Mo10 O35 160.0(2) . .
O38 Mo10 O36 104.0(2) . .
C1 N1 C4 117.0(7) . .
C1 N1 Cu1 130.7(5) . .
C4 N1 Cu1 111.8(5) . .
C2 N2 Cu3 122.5(5) . 2_666
C3 N2 C2 117.2(6) . .
C3 N2 Cu3 120.3(5) . 2_666
C5 N3 C6 123.4(10) . .
C10 N4 C9 121.2(8) . .
C13 N5 C12 117.2(8) . .
C11 N6 Cu2 113.0(5) . .
C14 N6 C11 118.0(7) . .
C14 N6 Cu2 129.0(6) . .
C16 N7 C17 118.1(7) . .
C16 N7 Cu2 122.9(5) . .
C17 N7 Cu2 118.8(5) . .
C15 N8 C18 118.0(6) . .
C15 N8 Cu3 129.5(5) . .
C18 N8 Cu3 112.2(5) . .
C19 N9 C20 124.7(7) . .
Mo1 O1 Cu1 179.0(3) . .
Co1 O3 Mo1 100.16(19) . .
Co1 O3 Mo2 101.75(18) . .
Co1 O3 Mo10 100.1(2) . .
Mo1 O3 Mo2 92.27(16) . .
Mo10 O3 Mo1 103.91(18) . .
Mo10 O3 Mo2 150.0(2) . .
Mo1 O4 Mo2 116.4(2) . .
Mo2 O6 Cu2 160.4(3) . 1_565
Mo2 O7 Mo3 117.2(2) . .
Co1 O8 Mo2 100.61(18) . .
Co1 O8 Mo3 103.3(2) . .
Mo2 O8 Mo3 92.89(17) . .
Mo3 O11 Mo4 118.7(3) . .
Co1 O12 Mo3 102.5(2) . .
Co1 O12 Mo4 102.2(2) . .
Mo4 O12 Mo3 93.00(18) . .
Co1 O15 Mo4 99.1(2) . .
Co1 O15 Mo5 102.3(2) . .
Co1 O15 Mo6 102.2(2) . .
Mo5 O15 Mo4 90.26(18) . .
Mo6 O15 Mo4 151.7(2) . .
Mo6 O15 Mo5 103.0(2) . .
Mo5 O16 Mo4 117.7(3) . .
Mo5 O18 Cu2 143.6(3) . 1_465
Co2 O19 Mo5 100.9(2) . .
Co2 O19 Mo6 102.5(2) . .
Co2 O19 Mo7 100.4(2) . .
Mo5 O19 Mo6 102.3(2) . .
Mo5 O19 Mo7 151.3(2) . .
Mo6 O19 Mo7 91.49(17) . .
Co1 O20 Co2 96.3(2) . .
Co1 O20 Mo5 100.46(19) . .
Co1 O20 Mo10 92.75(19) . .
Co2 O20 Mo5 90.80(19) . .
Co2 O20 Mo10 103.4(2) . .
Mo10 O20 Mo5 159.5(2) . .
Co1 O23 Co2 95.6(2) . .
Co1 O23 Mo1 103.04(19) . .
Co1 O23 Mo6 90.46(18) . .
Co2 O23 Mo1 92.81(18) . .
Co2 O23 Mo6 100.25(18) . .
Mo1 O23 Mo6 160.2(2) . .
Mo6 O24 Mo7 117.0(3) . .
Mo7 O27 Mo8 118.6(3) . .
Co2 O28 Mo7 101.8(2) . .
Co2 O28 Mo8 102.88(19) . .
Mo8 O28 Mo7 92.61(17) . .
Co2 O29 Mo8 102.9(2) . .
Co2 O29 Mo9 102.4(2) . .
Mo9 O29 Mo8 92.41(18) . .
Mo9 O32 Mo8 117.6(3) . .
Co2 O35 Mo1 99.08(18) . .
Co2 O35 Mo9 99.38(18) . .
Co2 O35 Mo10 99.8(2) . .
Mo1 O35 Mo9 155.5(2) . .
Mo1 O35 Mo10 102.80(18) . .
Mo10 O35 Mo9 89.83(14) . .
Mo10 O36 Mo9 117.4(2) . .
C5 O41 Cu1 117.5(7) . .
C10 O42 Cu2 113.1(5) . .
C19 O44 Cu3 114.9(5) . .

loop_
_geom_bond_atom_site_label_1
_geom_bond_atom_site_label_2
_geom_bond_distance
_geom_bond_site_symmetry_2
C1 C2 1.373(10) .
C1 N1 1.315(9) .
C2 N2 1.339(9) .
C3 C4 1.366(12) .
C3 N2 1.337(9) .
C4 C5 1.473(13) .
C4 N1 1.353(10) .
C5 N3 1.275(13) .
C5 O41 1.283(13) .
C6 C7 1.414(17) .
C6 N3 1.486(13) .
C7 C8 1.537(14) .
C8 C9 1.465(16) .
C9 N4 1.459(12) .
C10 C11 1.489(12) .
C10 N4 1.305(11) .
C10 O42 1.266(10) .
C11 C12 1.382(12) .
C11 N6 1.339(11) .
C12 N5 1.315(12) .
C13 C14 1.398(12) .
C13 N5 1.298(13) .
C14 N6 1.310(10) .
C15 C16 1.383(11) .
C15 N8 1.337(9) .
C16 N7 1.321(10) .
C17 C18 1.388(10) .
C17 N7 1.327(9) .
C18 C19 1.491(10) .
C18 N8 1.338(9) .
C19 N9 1.294(10) .
C19 O44 1.261(9) .
C20 C21 1.529(14) .
C20 N9 1.447(11) .
C21 C21 1.504(19) 2_756
Co1 Co2 2.7841(13) .
Co1 Mo6 3.0292(11) .
Co1 Mo10 2.9862(10) .
Co1 O3 1.889(5) .
Co1 O8 1.942(4) .
Co1 O12 1.945(5) .
Co1 O15 1.897(5) .
Co1 O20 1.865(4) .
Co1 O23 1.878(5) .
Co2 Mo1 2.9625(10) .
Co2 Mo5 3.0124(11) .
Co2 O19 1.909(5) .
Co2 O20 1.874(5) .
Co2 O23 1.879(4) .
Co2 O28 1.939(5) .
Co2 O29 1.923(4) .
Co2 O35 1.905(4) .
Cu1 N1 2.019(6) .
Cu1 O1 1.904(5) .
Cu1 O39 2.090(8) .
Cu1 O40 2.000(9) .
Cu1 O41 1.908(9) .
Cu2 N6 1.999(6) .
Cu2 N7 2.044(6) .
Cu2 O6 2.388(5) 1_545
Cu2 O18 2.317(5) 1_645
Cu2 O42 1.964(5) .
Cu2 O43 1.965(5) .
Cu3 N2 2.035(6) 2_666
Cu3 N8 2.014(6) .
Cu3 O44 1.967(5) .
Cu3 O45 2.211(7) .
Cu3 O46 1.966(5) .
Mo1 O1 1.750(4) .
Mo1 O2 1.720(5) .
Mo1 O3 2.269(5) .
Mo1 O4 1.842(4) .
Mo1 O23 2.200(4) .
Mo1 O35 1.987(4) .
Mo2 O3 2.277(4) .
Mo2 O4 2.013(5) .
Mo2 O5 1.694(5) .
Mo2 O6 1.706(5) .
Mo2 O7 1.894(5) .
Mo2 O8 2.263(5) .
Mo3 O7 1.967(5) .
Mo3 O8 2.285(5) .
Mo3 O9 1.695(5) .
Mo3 O10 1.701(6) .
Mo3 O11 1.882(6) .
Mo3 O12 2.303(5) .
Mo4 O11 1.944(5) .
Mo4 O12 2.235(5) .
Mo4 O13 1.701(8) .
Mo4 O14 1.697(7) .
Mo4 O15 2.364(6) .
Mo4 O16 1.936(5) .
Mo5 O15 2.254(5) .
Mo5 O16 1.888(6) .
Mo5 O17 1.688(6) .
Mo5 O18 1.730(5) .
Mo5 O19 1.997(5) .
Mo5 O20 2.333(5) .
Mo6 O15 1.994(5) .
Mo6 O19 2.272(5) .
Mo6 O21 1.698(5) .
Mo6 O22 1.715(5) .
Mo6 O23 2.362(4) .
Mo6 O24 1.900(6) .
Mo7 O19 2.351(5) .
Mo7 O24 1.984(5) .
Mo7 O25 1.704(6) .
Mo7 O26 1.691(7) .
Mo7 O27 1.895(5) .
Mo7 O28 2.284(5) .
Mo8 O27 1.943(5) .
Mo8 O28 2.279(4) .
Mo8 O29 2.293(5) .
Mo8 O30 1.688(7) .
Mo8 O31 1.699(6) .
Mo8 O32 1.955(5) .
Mo9 O29 2.266(5) .
Mo9 O32 1.890(5) .
Mo9 O33 1.697(5) .
Mo9 O34 1.704(5) .
Mo9 O35 2.366(4) .
Mo9 O36 1.977(5) .
Mo10 O3 2.005(4) .
Mo10 O20 2.244(5) .
Mo10 O35 2.317(5) .
Mo10 O36 1.893(4) .
Mo10 O37 1.697(5) .
Mo10 O38 1.713(5) .
N2 Cu3 2.034(6) 2_666
O6 Cu2 2.388(5) 1_565
O18 Cu2 2.317(5) 1_465

loop_
_smtbx_masks_void_nr
_smtbx_masks_void_average_x
_smtbx_masks_void_average_y
_smtbx_masks_void_average_z
_smtbx_masks_void_volume
_smtbx_masks_void_count_electrons
1 0.000 0.500 0.500 413.8 64.4
